data_1503436
loop_
_publ_author_name
'Xiao, Jian'
'Xu, Feng-Xia'
'Lu, Yun-Peng'
'Loh, Teck-Peng'

_publ_section_title
;
 Chemzymes: a new class of structurally rigid tricyclic amphibian
 organocatalyst inspired by natural product.
;
_journal_issue 6
_journal_name_full 'Organic letters'
_journal_page_first 1220
_journal_page_last 1223
_journal_paper_doi 10.1021/ol9029758
_journal_volume 12
_journal_year 2010
_chemical_absolute_configuration unk
_chemical_formula_moiety 'C15 H18 N2 O4'
_chemical_formula_sum 'C15 H18 N2 O4'
_chemical_formula_weight 290.31
_chemical_name_systematic
;

 ?

;
_space_group_IT_number 19
_symmetry_cell_setting orthorhombic
_symmetry_space_group_name_Hall 'P 2ac 2ab'
_symmetry_space_group_name_H-M 'P 21 21 21'
_atom_sites_solution_hydrogens geom
_atom_sites_solution_primary direct
_atom_sites_solution_secondary difmap
_audit_creation_method SHELXL-97
_cell_angle_alpha 90.00
_cell_angle_beta 90.00
_cell_angle_gamma 90.00
_cell_formula_units_Z 4
_cell_length_a 7.9402(2)
_cell_length_b 11.7992(3)
_cell_length_c 15.7954(4)
_cell_measurement_reflns_used 8324
_cell_measurement_temperature 296(2)
_cell_measurement_theta_max 23.72
_cell_measurement_theta_min 2.58
_cell_volume 1479.84(6)
_computing_cell_refinement 'Bruker SMART'
_computing_data_collection 'Bruker SMART'
_computing_data_reduction 'Bruker SAINT'
_computing_molecular_graphics 'Bruker SHELXTL'
_computing_publication_material 'Bruker SHELXTL'
_computing_structure_refinement 'SHELXL-97 (Sheldrick, 1997)'
_computing_structure_solution 'SHELXS-97 (Sheldrick, 1990)'
_diffrn_ambient_temperature 296(2)
_diffrn_measured_fraction_theta_full 0.991
_diffrn_measured_fraction_theta_max 0.991
_diffrn_measurement_device_type 'CCD area detector'
_diffrn_measurement_method 'phi and omega scans'
_diffrn_radiation_monochromator graphite
_diffrn_radiation_source 'fine-focus sealed tube'
_diffrn_radiation_type MoK\a
_diffrn_radiation_wavelength 0.71073
_diffrn_reflns_av_R_equivalents 0.0594
_diffrn_reflns_av_sigmaI/netI 0.0423
_diffrn_reflns_limit_h_max 11
_diffrn_reflns_limit_h_min -10
_diffrn_reflns_limit_k_max 16
_diffrn_reflns_limit_k_min -16
_diffrn_reflns_limit_l_max 22
_diffrn_reflns_limit_l_min -22
_diffrn_reflns_number 35185
_diffrn_reflns_theta_full 30.59
_diffrn_reflns_theta_max 30.59
_diffrn_reflns_theta_min 2.15
_exptl_absorpt_coefficient_mu 0.095
_exptl_absorpt_correction_T_max 0.9858
_exptl_absorpt_correction_T_min 0.9812
_exptl_absorpt_correction_type multi-scan
_exptl_absorpt_process_details sadabs
_exptl_crystal_colour colourless
_exptl_crystal_density_diffrn 1.303
_exptl_crystal_density_method 'not measured'
_exptl_crystal_description fragment
_exptl_crystal_F_000 616
_exptl_crystal_size_max 0.20
_exptl_crystal_size_mid 0.18
_exptl_crystal_size_min 0.15
_refine_diff_density_max 0.183
_refine_diff_density_min -0.225
_refine_diff_density_rms 0.041
_refine_ls_abs_structure_details 'Flack H D (1983), Acta Cryst. A39, 876-881'
_refine_ls_abs_structure_Flack -10(10)
_refine_ls_extinction_method none
_refine_ls_goodness_of_fit_ref 1.056
_refine_ls_hydrogen_treatment mixed
_refine_ls_matrix_type full
_refine_ls_number_parameters 196
_refine_ls_number_reflns 2575
_refine_ls_number_restraints 0
_refine_ls_restrained_S_all 1.056
_refine_ls_R_factor_all 0.0710
_refine_ls_R_factor_gt 0.0512
_refine_ls_shift/su_max 0.001
_refine_ls_shift/su_mean 0.000
_refine_ls_structure_factor_coef Fsqd
_refine_ls_weighting_details 'calc w=1/[\s^2^(Fo^2^)+(0.0634P)^2^+0.2885P] where P=(Fo^2^+2Fc^2^)/3'
_refine_ls_weighting_scheme calc
_refine_ls_wR_factor_gt 0.1272
_refine_ls_wR_factor_ref 0.1490
_reflns_number_gt 1922
_reflns_number_total 2575
_reflns_threshold_expression >2sigma(I)
_cod_data_source_file ol9029758_si_001.cif
_cod_data_source_block ltp58
_cod_depositor_comments
;
The following automatic conversions were performed:

'_symmetry_cell_setting' value 'Orthorhombic' changed to
'orthorhombic' according to
/home/saulius/struct/CIF-dictionaries/cif_core.dic dictionary named
'cif_core.dic' version 2.4.2 from 2011-04-26.

Automatic conversion script
Id: cif_fix_values 1715 2011-07-08 13:25:40Z adriana 
;
_cod_original_sg_symbol_H-M P2(1)2(1)2(1)
_cod_database_code 1503436

loop_
_symmetry_equiv_pos_as_xyz
'x, y, z'
'-x+1/2, -y, z+1/2'
'-x, y+1/2, -z+1/2'
'x+1/2, -y+1/2, -z'

loop_
_atom_site_label
_atom_site_type_symbol
_atom_site_fract_x
_atom_site_fract_y
_atom_site_fract_z
_atom_site_U_iso_or_equiv
_atom_site_adp_type
_atom_site_occupancy
_atom_site_symmetry_multiplicity
_atom_site_calc_flag
_atom_site_refinement_flags
C1 C 1.0485(7) 0.0167(3) 0.5180(3) 0.1000(15) Uani 1 1 d .
H1A H 0.9403 -0.0198 0.5174 0.150 Uiso 1 1 calc R
H1B H 1.1123 -0.0100 0.5656 0.150 Uiso 1 1 calc R
H1C H 1.1076 -0.0008 0.4666 0.150 Uiso 1 1 calc R
C2 C 0.9377(3) 0.1729(2) 0.59181(15) 0.0479(5) Uani 1 1 d .
C3 C 0.9118(3) 0.3018(2) 0.58848(15) 0.0497(6) Uani 1 1 d .
H3 H 0.8386 0.3196 0.5403 0.060 Uiso 1 1 calc R
C4 C 1.0732(4) 0.3711(2) 0.58038(15) 0.0544(6) Uani 1 1 d .
H4A H 1.0511 0.4444 0.5550 0.065 Uiso 1 1 calc R
H4B H 1.1565 0.3314 0.5466 0.065 Uiso 1 1 calc R
C5 C 1.1322(4) 0.3838(2) 0.67252(15) 0.0506(6) Uani 1 1 d .
H5 H 1.1886 0.4567 0.6818 0.061 Uiso 1 1 calc R
C6 C 0.9685(3) 0.3742(2) 0.72571(14) 0.0472(5) Uani 1 1 d .
H6 H 0.9449 0.4454 0.7554 0.057 Uiso 1 1 calc R
C7 C 1.1607(3) 0.2285(2) 0.76812(14) 0.0468(5) Uani 1 1 d .
C8 C 1.2316(4) 0.1328(2) 0.80458(18) 0.0567(6) Uani 1 1 d .
H8 H 1.1780 0.0944 0.8484 0.068 Uiso 1 1 calc R
C9 C 1.3856(4) 0.0967(3) 0.7731(2) 0.0680(8) Uani 1 1 d .
H9 H 1.4362 0.0328 0.7963 0.082 Uiso 1 1 calc R
C10 C 1.4651(4) 0.1534(3) 0.7082(2) 0.0673(8) Uani 1 1 d .
H10 H 1.5683 0.1274 0.6884 0.081 Uiso 1 1 calc R
C11 C 1.3933(4) 0.2486(3) 0.67232(19) 0.0601(7) Uani 1 1 d .
H11 H 1.4475 0.2867 0.6286 0.072 Uiso 1 1 calc R
C12 C 1.2391(3) 0.2862(2) 0.70253(16) 0.0492(5) Uani 1 1 d .
C13 C 0.8946(4) 0.2469(2) 0.84769(15) 0.0540(6) Uani 1 1 d .
C14 C 0.6318(4) 0.2907(3) 0.91158(18) 0.0684(8) Uani 1 1 d .
H14A H 0.6811 0.2985 0.9674 0.082 Uiso 1 1 calc R
H14B H 0.5891 0.2141 0.9056 0.082 Uiso 1 1 calc R
C15 C 0.4938(4) 0.3738(3) 0.9002(2) 0.0761(9) Uani 1 1 d .
H15A H 0.4483 0.3667 0.8441 0.114 Uiso 1 1 calc R
H15B H 0.5368 0.4491 0.9080 0.114 Uiso 1 1 calc R
H15C H 0.4068 0.3594 0.9410 0.114 Uiso 1 1 calc R
N1 N 0.8375(3) 0.34905(19) 0.66451(13) 0.0506(5) Uani 1 1 d .
H1N H 0.761(4) 0.306(3) 0.687(2) 0.057(9) Uiso 1 1 d .
N2 N 1.0050(3) 0.28145(17) 0.78702(12) 0.0483(5) Uani 1 1 d .
O1 O 1.0261(3) 0.13734(17) 0.52459(12) 0.0680(6) Uani 1 1 d .
O2 O 0.8808(3) 0.11139(17) 0.64396(14) 0.0693(6) Uani 1 1 d .
O3 O 0.9162(3) 0.1685(2) 0.89580(13) 0.0788(7) Uani 1 1 d .
O4 O 0.7566(3) 0.31404(17) 0.84690(11) 0.0603(5) Uani 1 1 d .

loop_
_atom_site_aniso_label
_atom_site_aniso_U_11
_atom_site_aniso_U_22
_atom_site_aniso_U_33
_atom_site_aniso_U_23
_atom_site_aniso_U_13
_atom_site_aniso_U_12
C1 0.151(4) 0.0586(18) 0.091(2) -0.0109(18) 0.024(3) 0.032(2)
C2 0.0494(12) 0.0487(12) 0.0456(11) -0.0053(10) -0.0077(11) 0.0030(11)
C3 0.0596(14) 0.0490(12) 0.0405(10) -0.0006(10) -0.0097(11) 0.0079(12)
C4 0.0681(16) 0.0530(13) 0.0420(11) 0.0082(11) 0.0040(12) 0.0009(13)
C5 0.0633(14) 0.0422(11) 0.0464(11) 0.0026(10) 0.0014(11) -0.0116(12)
C6 0.0631(15) 0.0379(10) 0.0407(10) -0.0005(9) 0.0026(10) -0.0021(11)
C7 0.0530(13) 0.0442(11) 0.0433(10) -0.0003(10) -0.0072(10) -0.0110(11)
C8 0.0625(15) 0.0502(13) 0.0575(14) 0.0082(12) -0.0083(12) -0.0049(13)
C9 0.0688(18) 0.0556(15) 0.0797(19) 0.0058(15) -0.0130(16) 0.0063(15)
C10 0.0538(15) 0.0689(17) 0.0792(19) -0.0029(16) -0.0047(14) 0.0029(14)
C11 0.0540(14) 0.0641(16) 0.0623(14) -0.0010(13) 0.0006(13) -0.0144(14)
C12 0.0553(13) 0.0465(12) 0.0459(11) -0.0011(10) -0.0061(11) -0.0106(11)
C13 0.0734(17) 0.0494(13) 0.0393(10) -0.0015(10) 0.0018(11) -0.0101(13)
C14 0.083(2) 0.0705(17) 0.0514(14) 0.0010(14) 0.0201(16) -0.0108(17)
C15 0.076(2) 0.093(2) 0.0591(16) -0.0015(17) 0.0187(16) -0.005(2)
N1 0.0544(12) 0.0486(11) 0.0488(10) -0.0028(9) 0.0016(10) 0.0058(10)
N2 0.0582(11) 0.0442(10) 0.0425(9) 0.0061(8) 0.0001(9) -0.0034(9)
O1 0.0962(16) 0.0567(11) 0.0510(9) -0.0033(8) 0.0073(10) 0.0167(12)
O2 0.0784(14) 0.0545(10) 0.0748(13) -0.0014(10) 0.0190(11) -0.0065(11)
O3 0.0998(18) 0.0746(13) 0.0619(11) 0.0254(11) 0.0157(13) 0.0056(14)
O4 0.0726(12) 0.0586(10) 0.0497(9) 0.0024(8) 0.0132(9) -0.0050(10)

loop_
_atom_type_symbol
_atom_type_description
_atom_type_scat_dispersion_real
_atom_type_scat_dispersion_imag
_atom_type_scat_source
C C 0.0033 0.0000 'International Tables Vol C Tables 4.2.6.8 and 6.1.1.4'
H H 0.0000 0.0000 'International Tables Vol C Tables 4.2.6.8 and 6.1.1.4'
N N 0.0061 0.0000 'International Tables Vol C Tables 4.2.6.8 and 6.1.1.4'
O O 0.0106 0.0000 'International Tables Vol C Tables 4.2.6.8 and 6.1.1.4'

loop_
_geom_angle_atom_site_label_1
_geom_angle_atom_site_label_2
_geom_angle_atom_site_label_3
_geom_angle
O2 C2 O1 123.9(2)
O2 C2 C3 125.3(2)
O1 C2 C3 110.7(2)
N1 C3 C4 101.9(2)
N1 C3 C2 114.0(2)
C4 C3 C2 114.9(2)
C3 C4 C5 103.23(19)
C12 C5 C4 113.3(2)
C12 C5 C6 104.22(19)
C4 C5 C6 104.5(2)
N1 C6 N2 115.0(2)
N1 C6 C5 104.77(19)
N2 C6 C5 104.07(19)
C8 C7 C12 121.8(3)
C8 C7 N2 128.7(2)
C12 C7 N2 109.4(2)
C7 C8 C9 117.3(3)
C10 C9 C8 121.5(3)
C9 C10 C11 120.8(3)
C10 C11 C12 118.9(3)
C11 C12 C7 119.7(3)
C11 C12 C5 129.3(2)
C7 C12 C5 110.9(2)
O3 C13 O4 124.6(3)
O3 C13 N2 125.5(3)
O4 C13 N2 109.9(2)
O4 C14 C15 107.1(2)
C3 N1 C6 109.8(2)
C13 N2 C7 125.3(2)
C13 N2 C6 123.6(2)
C7 N2 C6 110.88(19)
C2 O1 C1 115.6(3)
C13 O4 C14 115.9(2)

loop_
_geom_bond_atom_site_label_1
_geom_bond_atom_site_label_2
_geom_bond_distance
C1 O1 1.439(4)
C2 O2 1.187(3)
C2 O1 1.340(3)
C2 C3 1.536(4)
C3 N1 1.450(3)
C3 C4 1.526(4)
C4 C5 1.536(3)
C5 C12 1.507(4)
C5 C6 1.552(4)
C6 N1 1.451(3)
C6 N2 1.490(3)
C7 C8 1.387(4)
C7 C12 1.387(3)
C7 N2 1.417(4)
C8 C9 1.387(5)
C9 C10 1.377(5)
C10 C11 1.381(4)
C11 C12 1.387(4)
C13 O3 1.209(3)
C13 O4 1.353(4)
C13 N2 1.361(3)
C14 O4 1.450(3)
C14 C15 1.481(5)
